data_2230221
loop_
_publ_author_name
'Chang, Hui-Chang'
'Cole, Jacqueline M.'
'Lin, Tze-Chia'
'Waddell, Paul G.'

_publ_section_title
;
 Tetra-\m-acetato-\k^8^<i>O</i>:<i>O</i>'-bis[(2-amino-3,5-dichloropyridine-\k<i>N</i>^1^)copper(II)](<i>Cu</i>---<i>Cu</i>)
;
_journal_coeditor_code BH2343
_journal_issue 6
_journal_name_full 'Acta Crystallographica Section E'
_journal_page_first m691
_journal_paper_doi 10.1107/S1600536811015662
_journal_volume 67
_journal_year 2011
_chemical_formula_iupac '[Cu2 (C2 H3 O2)4 (C5 H4 Cl2 N2)2]'
_chemical_formula_moiety 'C18 H20 Cl4 Cu2 N4 O8'
_chemical_formula_sum 'C18 H20 Cl4 Cu2 N4 O8'
_chemical_formula_weight 689.26
_chemical_name_systematic
;Tetra-\m-acetato-\k^8^<i>O</i>:<i>O</i>'-bis[(2-amino-3,5-dichloropyridine-
\k<i>N</i>^1^)copper(II)](<i>Cu</i>---<i>Cu</i>)
;
_space_group_IT_number 14
_symmetry_cell_setting monoclinic
_symmetry_space_group_name_Hall '-P 2ybc'
_symmetry_space_group_name_H-M 'P 1 21/c 1'
_atom_sites_solution_hydrogens geom
_atom_sites_solution_primary direct
_atom_sites_solution_secondary difmap
_audit_creation_method 'WinGX routine CIF_UPDATE'
_cell_angle_alpha 90
_cell_angle_beta 103.07(3)
_cell_angle_gamma 90
_cell_formula_units_Z 2
_cell_length_a 8.2857(17)
_cell_length_b 17.010(3)
_cell_length_c 9.3159(19)
_cell_measurement_reflns_used 6896
_cell_measurement_temperature 150(2)
_cell_measurement_theta_max 36.6457
_cell_measurement_theta_min 4.7821
_cell_volume 1279.0(5)
_computing_cell_refinement 'CrystalClear (Rigaku/MSC, 2008)'
_computing_data_collection 'CrystalClear (Rigaku/MSC, 2008)'
_computing_data_reduction 'CrystalClear (Rigaku/MSC, 2008)'
_computing_molecular_graphics 'SHELXTL (Sheldrick, 2008)'
_computing_publication_material 'WinGX (Farrugia, 1999)'
_computing_structure_refinement 'SHELXL97 (Sheldrick, 2008)'
_computing_structure_solution 'SHELXS97 (Sheldrick, 2008)'
_diffrn_ambient_temperature 150(2)
_diffrn_detector_area_resol_mean 28.5714
_diffrn_measured_fraction_theta_full 0.954
_diffrn_measured_fraction_theta_max 0.954
_diffrn_measurement_device_type 'Rigaku Saturn724+'
_diffrn_measurement_method \w
_diffrn_radiation_monochromator graphite
_diffrn_radiation_source 'fine-focus sealed tube'
_diffrn_radiation_type MoK\a
_diffrn_radiation_wavelength 0.71073
_diffrn_reflns_av_R_equivalents 0.0315
_diffrn_reflns_limit_h_max 11
_diffrn_reflns_limit_h_min -11
_diffrn_reflns_limit_k_max 20
_diffrn_reflns_limit_k_min -22
_diffrn_reflns_limit_l_max 12
_diffrn_reflns_limit_l_min -12
_diffrn_reflns_number 18645
_diffrn_reflns_reduction_process 'Lp corrections applied'
_diffrn_reflns_theta_full 25
_diffrn_reflns_theta_max 28.28
_diffrn_reflns_theta_min 4.78
_exptl_absorpt_coefficient_mu 2.131
_exptl_absorpt_correction_T_max 0.696
_exptl_absorpt_correction_T_min 0.407
_exptl_absorpt_correction_type multi-scan
_exptl_absorpt_process_details '(ABSCOR; Higashi, 1995)'
_exptl_crystal_colour Blue
_exptl_crystal_density_diffrn 1.79
_exptl_crystal_density_method 'not measured'
_exptl_crystal_description Prism
_exptl_crystal_F_000 692
_exptl_crystal_size_max 0.44
_exptl_crystal_size_mid 0.37
_exptl_crystal_size_min 0.17
_refine_diff_density_max 0.508
_refine_diff_density_min -0.346
_refine_ls_extinction_method none
_refine_ls_goodness_of_fit_ref 1.098
_refine_ls_hydrogen_treatment constr
_refine_ls_matrix_type full
_refine_ls_number_constraints 0
_refine_ls_number_parameters 166
_refine_ls_number_reflns 3028
_refine_ls_number_restraints 0
_refine_ls_restrained_S_all 1.098
_refine_ls_R_factor_all 0.0298
_refine_ls_R_factor_gt 0.0293
_refine_ls_shift/su_max 0.001
_refine_ls_shift/su_mean 0
_refine_ls_structure_factor_coef Fsqd
_refine_ls_weighting_details 'calc w=1/[\s^2^(Fo^2^)+(0.0389P)^2^+0.9376P] where P=(Fo^2^+2Fc^2^)/3'
_refine_ls_weighting_scheme calc
_refine_ls_wR_factor_ref 0.077
_reflns_number_gt 2996
_reflns_number_total 3028
_reflns_threshold_expression I>2\s(I)
_cod_data_source_file bh2343.cif
_cod_data_source_block I
_cod_original_cell_volume 1279.0(4)
_cod_original_sg_symbol_H-M 'P 21/c'
_cod_database_code 2230221
_cod_database_fobs_code 2230221

loop_
_symmetry_equiv_pos_as_xyz
'x, y, z'
'-x, y+1/2, -z+1/2'
'-x, -y, -z'
'x, -y-1/2, z-1/2'

loop_
_atom_site_type_symbol
_atom_site_label
_atom_site_fract_x
_atom_site_fract_y
_atom_site_fract_z
_atom_site_U_iso_or_equiv
_atom_site_adp_type
_atom_site_calc_flag
_atom_site_refinement_flags
_atom_site_occupancy
_atom_site_disorder_assembly
_atom_site_disorder_group
Cu Cu1 0.42778(2) 0.430189(12) 0.47068(2) 0.01965(8) Uani d . 1 . .
Cl Cl1 0.39574(7) 0.08106(3) 0.48552(6) 0.03401(12) Uani d . 1 . .
Cl Cl2 -0.03256(6) 0.24404(3) 0.07032(6) 0.03440(12) Uani d . 1 . .
N N2 0.5053(2) 0.24052(10) 0.5958(2) 0.0307(4) Uani d . 1 . .
H H10 0.5454 0.2843 0.6342 0.037 Uiso calc R 1 . .
H H8 0.5429 0.1967 0.6361 0.037 Uiso calc R 1 . .
O O1 0.26762(16) 0.47238(8) 0.57766(15) 0.0273(3) Uani d . 1 . .
N N1 0.32520(17) 0.30954(9) 0.40958(17) 0.0219(3) Uani d . 1 . .
O O3 0.60795(16) 0.41098(8) 0.36793(17) 0.0288(3) Uani d . 1 . .
C C7 0.1925(2) 0.16842(10) 0.2815(2) 0.0247(3) Uani d . 1 . .
H H7 0.1496 0.1214 0.2379 0.03 Uiso calc R 1 . .
C C3 0.3140(2) 0.55353(11) 0.26647(19) 0.0232(3) Uani d . 1 . .
C C1 0.2771(2) 0.54062(11) 0.63179(19) 0.0225(3) Uani d . 1 . .
C C8 0.1324(2) 0.24062(11) 0.2229(2) 0.0235(3) Uani d . 1 . .
C C9 0.2019(2) 0.30880(10) 0.2871(2) 0.0234(3) Uani d . 1 . .
H H9 0.1624 0.3565 0.2445 0.028 Uiso calc R 1 . .
C C5 0.3835(2) 0.24049(10) 0.4722(2) 0.0226(3) Uani d . 1 . .
O O4 0.57808(18) 0.40136(8) 0.65883(16) 0.0313(3) Uani d . 1 . .
C C6 0.3169(2) 0.16920(10) 0.4057(2) 0.0234(3) Uani d . 1 . .
C C4 0.1985(3) 0.58896(14) 0.1340(2) 0.0343(4) Uani d . 1 . .
H H5 0.2616 0.6087 0.0672 0.052 Uiso calc R 1 . .
H H6 0.1377 0.6313 0.165 0.052 Uiso calc R 1 . .
H H4 0.1226 0.5495 0.0855 0.052 Uiso calc R 1 . .
O O2 0.29538(16) 0.48257(8) 0.29448(14) 0.0268(3) Uani d . 1 . .
C C2 0.1372(2) 0.56626(12) 0.7009(2) 0.0311(4) Uani d . 1 . .
H H2 0.1617 0.6172 0.7448 0.047 Uiso calc R 1 . .
H H1 0.1249 0.5291 0.7752 0.047 Uiso calc R 1 . .
H H3 0.0361 0.5688 0.6264 0.047 Uiso calc R 1 . .

loop_
_atom_site_aniso_label
_atom_site_aniso_U_11
_atom_site_aniso_U_22
_atom_site_aniso_U_33
_atom_site_aniso_U_12
_atom_site_aniso_U_13
_atom_site_aniso_U_23
Cu1 0.02168(12) 0.01600(12) 0.02151(13) 0.00133(6) 0.00540(8) 0.00034(7)
Cl1 0.0456(3) 0.0184(2) 0.0364(3) 0.00489(17) 0.0057(2) 0.00646(17)
Cl2 0.0360(2) 0.0319(3) 0.0301(2) 0.00245(18) -0.00326(19) -0.00169(18)
N2 0.0313(8) 0.0209(8) 0.0354(9) 0.0017(6) -0.0016(7) 0.0037(6)
O1 0.0303(6) 0.0243(6) 0.0310(7) -0.0009(5) 0.0144(5) -0.0015(5)
N1 0.0219(6) 0.0182(7) 0.0267(7) 0.0017(5) 0.0077(5) 0.0000(6)
O3 0.0269(6) 0.0249(6) 0.0377(7) 0.0009(5) 0.0139(5) -0.0034(6)
C7 0.0291(8) 0.0191(8) 0.0276(9) -0.0010(6) 0.0101(7) -0.0033(7)
C3 0.0244(8) 0.0254(8) 0.0203(8) 0.0064(6) 0.0059(6) 0.0020(6)
C1 0.0238(8) 0.0237(8) 0.0206(7) 0.0049(6) 0.0063(6) 0.0043(6)
C8 0.0236(8) 0.0238(8) 0.0234(8) 0.0025(6) 0.0060(6) 0.0001(6)
C9 0.0233(7) 0.0203(8) 0.0277(8) 0.0034(6) 0.0084(6) 0.0016(7)
C5 0.0226(7) 0.0202(8) 0.0267(9) 0.0023(6) 0.0091(6) 0.0012(6)
O4 0.0382(7) 0.0223(7) 0.0289(7) 0.0014(5) -0.0019(5) 0.0038(5)
C6 0.0285(8) 0.0156(7) 0.0283(9) 0.0039(6) 0.0112(7) 0.0037(6)
C4 0.0334(10) 0.0389(11) 0.0278(9) 0.0106(8) 0.0009(7) 0.0072(8)
O2 0.0295(6) 0.0239(6) 0.0250(6) 0.0007(5) 0.0023(5) 0.0022(5)
C2 0.0301(9) 0.0328(10) 0.0346(10) 0.0050(7) 0.0159(8) -0.0004(8)

loop_
_atom_type_symbol
_atom_type_description
_atom_type_scat_dispersion_real
_atom_type_scat_dispersion_imag
_atom_type_scat_source
C C 0.0033 0.0016 'International Tables Vol C Tables 4.2.6.8 and 6.1.1.4'
H H 0 0 'International Tables Vol C Tables 4.2.6.8 and 6.1.1.4'
N N 0.0061 0.0033 'International Tables Vol C Tables 4.2.6.8 and 6.1.1.4'
O O 0.0106 0.006 'International Tables Vol C Tables 4.2.6.8 and 6.1.1.4'
Cl Cl 0.1484 0.1585 'International Tables Vol C Tables 4.2.6.8 and 6.1.1.4'
Cu Cu 0.3201 1.2651 'International Tables Vol C Tables 4.2.6.8 and 6.1.1.4'

loop_
_geom_angle_atom_site_label_1
_geom_angle_atom_site_label_2
_geom_angle_atom_site_label_3
_geom_angle_site_symmetry_1
_geom_angle_site_symmetry_3
_geom_angle
_geom_angle_publ_flag
O1 Cu1 O4 . . 90.18(6) ?
O1 Cu1 O2 . . 86.83(6) ?
O4 Cu1 O2 . . 167.37(6) ?
O1 Cu1 O3 . . 167.68(6) ?
O4 Cu1 O3 . . 89.71(7) ?
O2 Cu1 O3 . . 90.60(6) ?
O1 Cu1 N1 . . 101.65(6) ?
O4 Cu1 N1 . . 97.18(6) ?
O2 Cu1 N1 . . 95.43(6) ?
O3 Cu1 N1 . . 90.58(6) ?
O1 Cu1 Cu1 . 3_666 83.91(4) ?
O4 Cu1 Cu1 . 3_666 82.81(5) ?
O2 Cu1 Cu1 . 3_666 84.67(4) ?
O3 Cu1 Cu1 . 3_666 83.85(4) ?
N1 Cu1 Cu1 . 3_666 174.44(4) ?
C5 N2 H10 . . 120 ?
C5 N2 H8 . . 120 ?
H10 N2 H8 . . 120 ?
C1 O1 Cu1 . . 123.41(12) ?
C9 N1 C5 . . 119.05(15) ?
C9 N1 Cu1 . . 113.20(11) ?
C5 N1 Cu1 . . 127.40(12) ?
C1 O3 Cu1 3_666 . 123.07(12) ?
C6 C7 C8 . . 117.37(16) ?
C6 C7 H7 . . 121.3 ?
C8 C7 H7 . . 121.3 ?
O2 C3 O4 . 3_666 125.23(16) ?
O2 C3 C4 . . 118.13(17) ?
O4 C3 C4 3_666 . 116.64(17) ?
O3 C1 O1 3_666 . 125.55(16) ?
O3 C1 C2 3_666 . 117.59(17) ?
O1 C1 C2 . . 116.85(16) ?
C9 C8 C7 . . 119.85(17) ?
C9 C8 Cl2 . . 120.30(14) ?
C7 C8 Cl2 . . 119.83(14) ?
N1 C9 C8 . . 122.72(16) ?
N1 C9 H9 . . 118.6 ?
C8 C9 H9 . . 118.6 ?
N2 C5 N1 . . 119.58(16) ?
N2 C5 C6 . . 121.08(16) ?
N1 C5 C6 . . 119.34(16) ?
C3 O4 Cu1 3_666 . 124.50(12) ?
C7 C6 C5 . . 121.61(16) ?
C7 C6 Cl1 . . 119.62(14) ?
C5 C6 Cl1 . . 118.77(14) ?
C3 C4 H5 . . 109.5 ?
C3 C4 H6 . . 109.5 ?
H5 C4 H6 . . 109.5 ?
C3 C4 H4 . . 109.5 ?
H5 C4 H4 . . 109.5 ?
H6 C4 H4 . . 109.5 ?
C3 O2 Cu1 . . 122.58(12) ?
C1 C2 H2 . . 109.5 ?
C1 C2 H1 . . 109.5 ?
H2 C2 H1 . . 109.5 ?
C1 C2 H3 . . 109.5 ?
H2 C2 H3 . . 109.5 ?
H1 C2 H3 . . 109.5 ?

loop_
_geom_bond_atom_site_label_1
_geom_bond_atom_site_label_2
_geom_bond_site_symmetry_2
_geom_bond_distance
_geom_bond_publ_flag
Cu1 O1 . 1.9665(14) ?
Cu1 O4 . 1.9688(15) ?
Cu1 O2 . 1.9691(14) ?
Cu1 O3 . 1.9743(14) ?
Cu1 N1 . 2.2449(15) ?
Cu1 Cu1 3_666 2.6600(6) ?
Cl1 C6 . 1.7342(18) ?
Cl2 C8 . 1.735(2) ?
N2 C5 . 1.349(2) ?
N2 H10 . 0.86 ?
N2 H8 . 0.86 ?
O1 C1 . 1.261(2) ?
N1 C9 . 1.348(2) ?
N1 C5 . 1.351(2) ?
O3 C1 3_666 1.259(2) ?
C7 C6 . 1.365(3) ?
C7 C8 . 1.390(2) ?
C7 H7 . 0.93 ?
C3 O2 . 1.252(2) ?
C3 O4 3_666 1.262(2) ?
C3 C4 . 1.505(2) ?
C1 O3 3_666 1.259(2) ?
C1 C2 . 1.511(2) ?
C8 C9 . 1.371(3) ?
C9 H9 . 0.93 ?
C5 C6 . 1.416(3) ?
O4 C3 3_666 1.262(2) ?
C4 H5 . 0.96 ?
C4 H6 . 0.96 ?
C4 H4 . 0.96 ?
C2 H2 . 0.96 ?
C2 H1 . 0.96 ?
C2 H3 . 0.96 ?
